data_2237093
loop_
_publ_author_name
'Tskhovrebov, Alexander'
'Haukka, Matti'

_publ_section_title
;
 <i>cis</i>-Dichloridobis(2-isocyanophenyl 4-methoxybenzoate)palladium(II)
 chloroform monosolvate
;
_journal_coeditor_code ZQ2184
_journal_issue 12
_journal_name_full 'Acta Crystallographica Section E'
_journal_page_first m1476
_journal_page_last m1477
_journal_paper_doi 10.1107/S1600536812045801
_journal_volume 68
_journal_year 2012
_chemical_formula_iupac '[Pd Cl2 (C15 H11 N O3)2], C H Cl3'
_chemical_formula_moiety 'C30 H22 Cl2 N2 O6 Pd, C H Cl3'
_chemical_formula_sum 'C31 H23 Cl5 N2 O6 Pd'
_chemical_formula_weight 803.16
_chemical_name_systematic
;
<i>cis</i>-Dichloridobis(2-isocyanophenyl 4-methoxybenzoate)palladium(II)
chloroform monosolvate
;
_space_group_IT_number 19
_symmetry_cell_setting orthorhombic
_symmetry_space_group_name_Hall 'P 2ac 2ab'
_symmetry_space_group_name_H-M 'P 21 21 21'
_atom_sites_solution_hydrogens geom
_atom_sites_solution_primary direct
_atom_sites_solution_secondary difmap
_audit_creation_method SHELXL-97
_cell_angle_alpha 90.00
_cell_angle_beta 90.00
_cell_angle_gamma 90.00
_cell_formula_units_Z 4
_cell_length_a 7.44570(10)
_cell_length_b 12.1352(4)
_cell_length_c 36.1109(11)
_cell_measurement_reflns_used 24908
_cell_measurement_temperature 100(2)
_cell_measurement_theta_max 30.04
_cell_measurement_theta_min 3.21
_cell_volume 3262.80(15)
_computing_cell_refinement 'DENZO and SCALEPACK (Otwinowski & Minor, 1997)'
_computing_data_collection 'COLLECT (Nonius, 1997)'
_computing_data_reduction 'DENZO and SCALEPACK (Otwinowski & Minor, 1997)'
_computing_molecular_graphics 'DIAMOND (Brandenburg, 2009)'
_computing_publication_material 'SHELXL97 (Sheldrick, 2008)'
_computing_structure_refinement 'SHELXL97 (Sheldrick, 2008)'
_computing_structure_solution 'SHELXS97 (Sheldrick, 2008)'
_diffrn_ambient_temperature 100(2)
_diffrn_detector_area_resol_mean 9
_diffrn_measured_fraction_theta_full 0.985
_diffrn_measured_fraction_theta_max 0.985
_diffrn_measurement_device '95mm CCD camera on \k-goniostat'
_diffrn_measurement_device_type 'Nonius KappaCCD'
_diffrn_measurement_method '\f scans and \w scans with \k offset'
_diffrn_radiation_monochromator 'horizontally mounted graphite crystal'
_diffrn_radiation_source 'fine-focus sealed tube'
_diffrn_radiation_type MoK\a
_diffrn_radiation_wavelength 0.71073
_diffrn_reflns_av_R_equivalents 0.0462
_diffrn_reflns_av_sigmaI/netI 0.0684
_diffrn_reflns_limit_h_max 10
_diffrn_reflns_limit_h_min -10
_diffrn_reflns_limit_k_max 15
_diffrn_reflns_limit_k_min -17
_diffrn_reflns_limit_l_max 41
_diffrn_reflns_limit_l_min -50
_diffrn_reflns_number 24908
_diffrn_reflns_theta_full 30.04
_diffrn_reflns_theta_max 30.04
_diffrn_reflns_theta_min 3.21
_exptl_absorpt_coefficient_mu 1.024
_exptl_absorpt_correction_T_max 0.903
_exptl_absorpt_correction_T_min 0.717
_exptl_absorpt_correction_type multi-scan
_exptl_absorpt_process_details '(SADABS; Sheldrick, 2008)'
_exptl_crystal_colour colourless
_exptl_crystal_density_diffrn 1.635
_exptl_crystal_density_method 'not measured'
_exptl_crystal_description block
_exptl_crystal_F_000 1608
_exptl_crystal_size_max 0.35
_exptl_crystal_size_mid 0.23
_exptl_crystal_size_min 0.10
_refine_diff_density_max 0.614
_refine_diff_density_min -0.786
_refine_ls_abs_structure_details 'Flack (1983), 3936 Friedel pairs'
_refine_ls_abs_structure_Flack -0.011(17)
_refine_ls_extinction_method none
_refine_ls_goodness_of_fit_ref 1.011
_refine_ls_hydrogen_treatment constr
_refine_ls_matrix_type full
_refine_ls_number_parameters 408
_refine_ls_number_reflns 9228
_refine_ls_number_restraints 0
_refine_ls_restrained_S_all 1.011
_refine_ls_R_factor_all 0.0600
_refine_ls_R_factor_gt 0.0370
_refine_ls_shift/su_max 0.004
_refine_ls_shift/su_mean 0.000
_refine_ls_structure_factor_coef Fsqd
_refine_ls_weighting_details 'calc w=1/[\s^2^(Fo^2^)+(0.0262P)^2^+0.0000P] where P=(Fo^2^+2Fc^2^)/3'
_refine_ls_weighting_scheme calc
_refine_ls_wR_factor_gt 0.0607
_refine_ls_wR_factor_ref 0.0668
_reflns_number_gt 7397
_reflns_number_total 9228
_reflns_threshold_expression I>2sigma(I)
_cod_data_source_file zq2184.cif
_cod_data_source_block I
_cod_database_code 2237093
_cod_database_fobs_code 2237093

loop_
_symmetry_equiv_pos_as_xyz
'x, y, z'
'-x+1/2, -y, z+1/2'
'x+1/2, -y+1/2, -z'
'-x, y+1/2, -z+1/2'

loop_
_atom_site_type_symbol
_atom_site_label
_atom_site_fract_x
_atom_site_fract_y
_atom_site_fract_z
_atom_site_U_iso_or_equiv
_atom_site_adp_type
_atom_site_calc_flag
_atom_site_refinement_flags
_atom_site_occupancy
_atom_site_symmetry_multiplicity
Pd Pd1 0.70069(3) 0.468290(17) 0.888077(5) 0.01742(5) Uani d . 1 1
Cl Cl1 0.77179(10) 0.36814(6) 0.940105(18) 0.02588(17) Uani d . 1 1
Cl Cl2 0.78655(11) 0.32749(5) 0.849385(18) 0.02437(15) Uani d . 1 1
Cl Cl3 0.19677(12) 1.19482(6) 0.947449(18) 0.02811(16) Uani d . 1 1
Cl Cl4 0.16546(10) 1.10483(7) 0.873361(19) 0.03021(18) Uani d . 1 1
Cl Cl5 0.30198(14) 1.32462(7) 0.88439(2) 0.0512(2) Uani d . 1 1
O O1 0.7349(2) 0.81404(15) 0.82187(5) 0.0201(4) Uani d . 1 1
O O2 0.5584(2) 0.96590(18) 0.81736(5) 0.0243(4) Uani d . 1 1
O O3 0.8859(2) 0.99125(16) 0.98090(5) 0.0236(5) Uani d . 1 1
O O4 0.3493(2) 0.79408(15) 0.89629(5) 0.0176(4) Uani d . 1 1
O O5 0.1775(3) 0.65489(16) 0.91802(5) 0.0243(5) Uani d . 1 1
O O6 0.0757(3) 0.58547(17) 0.74567(5) 0.0231(5) Uani d . 1 1
N N1 0.6421(3) 0.60184(19) 0.81643(6) 0.0197(5) Uani d . 1 1
N N2 0.5755(3) 0.66170(19) 0.93709(6) 0.0181(5) Uani d . 1 1
C C1 0.6542(3) 0.5533(2) 0.84336(8) 0.0202(6) Uani d . 1 1
C C2 0.6443(3) 0.6656(2) 0.78406(7) 0.0181(6) Uani d . 1 1
C C3 0.6047(4) 0.6183(3) 0.75010(7) 0.0213(6) Uani d . 1 1
H H3 0.5760 0.5422 0.7484 0.026 Uiso calc R 1 1
C C4 0.6076(4) 0.6834(3) 0.71872(8) 0.0242(7) Uani d . 1 1
H H4 0.5802 0.6522 0.6953 0.029 Uiso calc R 1 1
C C5 0.6502(4) 0.7939(3) 0.72142(8) 0.0246(7) Uani d . 1 1
H H5 0.6505 0.8383 0.6997 0.030 Uiso calc R 1 1
C C6 0.6925(4) 0.8410(2) 0.75529(7) 0.0220(6) Uani d . 1 1
H H6 0.7245 0.9166 0.7567 0.026 Uiso calc R 1 1
C C7 0.6877(4) 0.7772(2) 0.78685(7) 0.0175(6) Uani d . 1 1
C C8 0.6627(4) 0.9124(2) 0.83496(7) 0.0175(6) Uani d . 1 1
C C9 0.7281(3) 0.9349(2) 0.87254(7) 0.0158(6) Uani d . 1 1
C C10 0.6814(3) 1.0340(2) 0.88931(7) 0.0187(5) Uani d . 1 1
H H10 0.6137 1.0867 0.8758 0.022 Uiso calc R 1 1
C C11 0.7323(3) 1.0570(2) 0.92547(7) 0.0186(6) Uani d . 1 1
H H11 0.7003 1.1252 0.9366 0.022 Uiso calc R 1 1
C C12 0.8307(3) 0.9794(2) 0.94535(7) 0.0185(6) Uani d . 1 1
C C13 0.8259(4) 1.0869(2) 1.00095(7) 0.0293(7) Uani d . 1 1
H H13A 0.8686 1.1536 0.9884 0.044 Uiso calc R 1 1
H H13B 0.8739 1.0847 1.0262 0.044 Uiso calc R 1 1
H H13C 0.6944 1.0875 1.0019 0.044 Uiso calc R 1 1
C C14 0.8794(3) 0.8798(2) 0.92857(7) 0.0176(6) Uani d . 1 1
H H14 0.9465 0.8267 0.9421 0.021 Uiso calc R 1 1
C C15 0.8303(3) 0.8586(2) 0.89253(7) 0.0173(6) Uani d . 1 1
H H15 0.8662 0.7916 0.8811 0.021 Uiso calc R 1 1
C C16 0.6242(4) 0.5885(2) 0.91953(7) 0.0194(6) Uani d . 1 1
C C17 0.5048(4) 0.7558(2) 0.95387(7) 0.0165(6) Uani d . 1 1
C C18 0.5512(3) 0.7851(2) 0.98970(7) 0.0176(6) Uani d . 1 1
H H18 0.6306 0.7403 1.0038 0.021 Uiso calc R 1 1
C C19 0.4803(3) 0.8805(2) 1.00472(7) 0.0173(6) Uani d . 1 1
H H19 0.5105 0.9015 1.0293 0.021 Uiso calc R 1 1
C C20 0.3652(3) 0.9456(2) 0.98394(7) 0.0176(6) Uani d . 1 1
H H20 0.3170 1.0110 0.9944 0.021 Uiso calc R 1 1
C C21 0.3197(4) 0.9165(2) 0.94812(7) 0.0171(6) Uani d . 1 1
H H21 0.2407 0.9617 0.9341 0.021 Uiso calc R 1 1
C C22 0.3893(3) 0.8223(2) 0.93303(7) 0.0152(6) Uani d . 1 1
C C23 0.2352(3) 0.7055(2) 0.89214(8) 0.0182(6) Uani d . 1 1
C C24 0.1980(4) 0.6801(2) 0.85274(7) 0.0153(5) Uani d . 1 1
C C25 0.1211(4) 0.5787(2) 0.84476(7) 0.0198(6) Uani d . 1 1
H H25 0.0940 0.5293 0.8644 0.024 Uiso calc R 1 1
C C26 0.0834(3) 0.5485(2) 0.80881(7) 0.0203(6) Uani d . 1 1
H H26 0.0349 0.4778 0.8035 0.024 Uiso calc R 1 1
C C27 0.1174(3) 0.6232(2) 0.78018(7) 0.0185(6) Uani d . 1 1
C C28 0.1047(4) 0.6582(3) 0.71486(7) 0.0269(7) Uani d . 1 1
H H28A 0.0354 0.7260 0.7185 0.040 Uiso calc R 1 1
H H28B 0.0658 0.6221 0.6920 0.040 Uiso calc R 1 1
H H28C 0.2327 0.6763 0.7131 0.040 Uiso calc R 1 1
C C29 0.1902(4) 0.7258(2) 0.78777(7) 0.0185(6) Uani d . 1 1
H H29 0.2117 0.7765 0.7682 0.022 Uiso calc R 1 1
C C30 0.2316(3) 0.7546(2) 0.82398(7) 0.0182(6) Uani d . 1 1
H H30 0.2825 0.8247 0.8292 0.022 Uiso calc R 1 1
C C31 0.1513(4) 1.2255(2) 0.90068(7) 0.0237(7) Uani d . 1 1
H H31 0.0267 1.2557 0.8988 0.028 Uiso calc R 1 1

loop_
_atom_site_aniso_label
_atom_site_aniso_U_11
_atom_site_aniso_U_22
_atom_site_aniso_U_33
_atom_site_aniso_U_12
_atom_site_aniso_U_13
_atom_site_aniso_U_23
Pd1 0.02268(10) 0.01504(10) 0.01454(9) 0.00299(10) 0.00058(9) -0.00068(9)
Cl1 0.0409(4) 0.0209(4) 0.0159(3) 0.0074(3) -0.0020(3) -0.0008(3)
Cl2 0.0353(4) 0.0195(3) 0.0184(3) 0.0051(4) 0.0003(3) -0.0039(3)
Cl3 0.0448(4) 0.0220(4) 0.0175(3) 0.0023(4) -0.0028(4) 0.0009(3)
Cl4 0.0401(4) 0.0340(4) 0.0165(3) 0.0044(4) -0.0049(3) -0.0018(3)
Cl5 0.0628(5) 0.0512(6) 0.0397(5) -0.0301(5) -0.0031(6) 0.0165(4)
O1 0.0291(11) 0.0193(10) 0.0119(9) 0.0024(9) -0.0041(8) -0.0030(8)
O2 0.0310(11) 0.0232(11) 0.0186(11) 0.0062(11) -0.0058(8) 0.0005(10)
O3 0.0283(10) 0.0287(13) 0.0139(10) 0.0011(9) -0.0028(8) -0.0068(9)
O4 0.0247(10) 0.0177(10) 0.0104(10) -0.0043(8) -0.0010(7) 0.0006(7)
O5 0.0324(11) 0.0296(12) 0.0109(9) -0.0083(10) 0.0024(9) -0.0012(8)
O6 0.0312(11) 0.0284(12) 0.0097(10) -0.0021(10) -0.0025(8) -0.0009(9)
N1 0.0214(12) 0.0170(13) 0.0207(13) 0.0035(10) 0.0028(10) 0.0013(10)
N2 0.0240(12) 0.0146(13) 0.0157(12) 0.0036(10) 0.0030(10) 0.0016(10)
C1 0.0197(14) 0.0167(16) 0.0240(15) 0.0023(11) 0.0033(11) -0.0053(12)
C2 0.0170(13) 0.0228(16) 0.0145(14) 0.0005(12) 0.0000(11) 0.0000(12)
C3 0.0226(14) 0.0219(16) 0.0194(15) -0.0021(13) 0.0001(12) -0.0042(13)
C4 0.0263(15) 0.0324(19) 0.0138(15) -0.0011(14) 0.0004(12) -0.0041(13)
C5 0.0286(16) 0.0288(17) 0.0165(15) -0.0035(14) 0.0008(12) 0.0008(13)
C6 0.0283(14) 0.0202(15) 0.0176(14) -0.0023(15) 0.0017(14) -0.0017(11)
C7 0.0188(13) 0.0208(14) 0.0128(12) 0.0011(13) -0.0010(12) -0.0037(11)
C8 0.0210(15) 0.0163(14) 0.0150(13) -0.0017(12) 0.0016(11) 0.0010(11)
C9 0.0185(13) 0.0153(13) 0.0137(12) -0.0027(11) 0.0008(11) -0.0002(10)
C10 0.0196(12) 0.0157(12) 0.0207(13) 0.0019(13) -0.0011(13) 0.0053(13)
C11 0.0232(14) 0.0135(14) 0.0190(13) -0.0018(11) 0.0029(11) -0.0015(10)
C12 0.0182(13) 0.0235(15) 0.0138(13) -0.0040(13) -0.0001(10) -0.0022(12)
C13 0.0363(18) 0.0322(18) 0.0192(15) -0.0030(16) 0.0014(14) -0.0105(13)
C14 0.0184(13) 0.0176(15) 0.0169(14) 0.0011(12) -0.0009(11) 0.0029(12)
C15 0.0167(13) 0.0175(14) 0.0177(14) -0.0002(11) 0.0003(11) -0.0001(11)
C16 0.0210(14) 0.0214(16) 0.0158(14) 0.0002(13) 0.0001(11) 0.0043(12)
C17 0.0188(13) 0.0155(14) 0.0152(14) 0.0003(12) 0.0039(11) 0.0017(12)
C18 0.0159(13) 0.0190(15) 0.0180(15) 0.0010(12) 0.0002(11) 0.0040(12)
C19 0.0202(14) 0.0214(16) 0.0103(13) -0.0052(13) 0.0006(11) -0.0004(12)
C20 0.0220(13) 0.0147(15) 0.0160(13) 0.0004(11) 0.0026(11) -0.0011(11)
C21 0.0196(13) 0.0166(14) 0.0153(13) 0.0003(12) 0.0002(11) 0.0005(11)
C22 0.0204(13) 0.0166(15) 0.0087(13) -0.0034(12) 0.0002(10) 0.0009(11)
C23 0.0189(13) 0.0194(14) 0.0162(14) 0.0025(11) 0.0020(11) 0.0006(12)
C24 0.0158(12) 0.0183(13) 0.0118(12) -0.0001(13) -0.0002(12) 0.0015(10)
C25 0.0218(14) 0.0222(16) 0.0154(14) -0.0002(12) 0.0018(11) 0.0032(12)
C26 0.0214(13) 0.0196(17) 0.0198(14) -0.0043(13) 0.0008(11) 0.0002(13)
C27 0.0157(13) 0.0248(16) 0.0151(14) 0.0033(13) -0.0006(11) -0.0011(12)
C28 0.0300(16) 0.038(2) 0.0127(14) 0.0025(15) -0.0032(13) 0.0035(13)
C29 0.0196(13) 0.0231(15) 0.0128(12) 0.0003(14) -0.0006(12) 0.0032(11)
C30 0.0205(14) 0.0184(14) 0.0157(13) -0.0004(12) 0.0012(11) -0.0024(11)
C31 0.0267(15) 0.0252(17) 0.0192(15) 0.0005(13) -0.0039(12) 0.0044(12)

loop_
_atom_type_symbol
_atom_type_description
_atom_type_scat_dispersion_real
_atom_type_scat_dispersion_imag
_atom_type_scat_source
C C 0.0033 0.0016 'International Tables Vol C Tables 4.2.6.8 and 6.1.1.4'
H H 0.0000 0.0000 'International Tables Vol C Tables 4.2.6.8 and 6.1.1.4'
N N 0.0061 0.0033 'International Tables Vol C Tables 4.2.6.8 and 6.1.1.4'
O O 0.0106 0.0060 'International Tables Vol C Tables 4.2.6.8 and 6.1.1.4'
Cl Cl 0.1484 0.1585 'International Tables Vol C Tables 4.2.6.8 and 6.1.1.4'
Pd Pd -0.9988 1.0072 'International Tables Vol C Tables 4.2.6.8 and 6.1.1.4'

loop_
_geom_angle_atom_site_label_1
_geom_angle_atom_site_label_2
_geom_angle_atom_site_label_3
_geom_angle
C16 Pd1 C1 92.00(12)
C16 Pd1 Cl2 178.37(8)
C1 Pd1 Cl2 86.52(8)
C16 Pd1 Cl1 89.24(8)
C1 Pd1 Cl1 176.91(8)
Cl2 Pd1 Cl1 92.28(3)
C7 O1 C8 119.2(2)
C12 O3 C13 117.9(2)
C23 O4 C22 115.11(19)
C27 O6 C28 117.8(2)
C1 N1 C2 174.3(3)
C16 N2 C17 172.0(3)
N1 C1 Pd1 174.2(2)
C3 C2 C7 121.0(3)
C3 C2 N1 120.5(3)
C7 C2 N1 118.5(2)
C4 C3 C2 119.1(3)
C4 C3 H3 120.5
C2 C3 H3 120.5
C5 C4 C3 120.1(3)
C5 C4 H4 120.0
C3 C4 H4 120.0
C4 C5 C6 120.9(3)
C4 C5 H5 119.5
C6 C5 H5 119.5
C7 C6 C5 119.5(3)
C7 C6 H6 120.2
C5 C6 H6 120.2
C6 C7 O1 124.5(2)
C6 C7 C2 119.4(2)
O1 C7 C2 115.9(2)
O2 C8 O1 122.4(2)
O2 C8 C9 127.3(3)
O1 C8 C9 110.2(2)
C10 C9 C15 118.9(2)
C10 C9 C8 118.7(2)
C15 C9 C8 122.3(2)
C11 C10 C9 121.0(2)
C11 C10 H10 119.5
C9 C10 H10 119.5
C10 C11 C12 119.5(2)
C10 C11 H11 120.3
C12 C11 H11 120.3
O3 C12 C11 125.1(2)
O3 C12 C14 115.0(2)
C11 C12 C14 119.8(2)
O3 C13 H13A 109.5
O3 C13 H13B 109.5
H13A C13 H13B 109.5
O3 C13 H13C 109.5
H13A C13 H13C 109.5
H13B C13 H13C 109.5
C15 C14 C12 120.1(3)
C15 C14 H14 119.9
C12 C14 H14 119.9
C14 C15 C9 120.6(3)
C14 C15 H15 119.7
C9 C15 H15 119.7
N2 C16 Pd1 177.4(3)
C18 C17 N2 121.4(2)
C18 C17 C22 120.5(3)
N2 C17 C22 118.1(2)
C19 C18 C17 119.1(3)
C19 C18 H18 120.5
C17 C18 H18 120.5
C18 C19 C20 120.0(3)
C18 C19 H19 120.0
C20 C19 H19 120.0
C21 C20 C19 120.8(3)
C21 C20 H20 119.6
C19 C20 H20 119.6
C22 C21 C20 119.5(2)
C22 C21 H21 120.2
C20 C21 H21 120.2
C21 C22 C17 120.0(2)
C21 C22 O4 120.1(2)
C17 C22 O4 119.9(2)
O5 C23 O4 122.4(3)
O5 C23 C24 125.2(2)
O4 C23 C24 112.4(2)
C25 C24 C30 119.5(2)
C25 C24 C23 117.4(2)
C30 C24 C23 123.0(2)
C26 C25 C24 121.1(3)
C26 C25 H25 119.5
C24 C25 H25 119.5
C25 C26 C27 119.1(3)
C25 C26 H26 120.4
C27 C26 H26 120.4
O6 C27 C29 124.9(2)
O6 C27 C26 114.6(2)
C29 C27 C26 120.5(2)
O6 C28 H28A 109.5
O6 C28 H28B 109.5
H28A C28 H28B 109.5
O6 C28 H28C 109.5
H28A C28 H28C 109.5
H28B C28 H28C 109.5
C27 C29 C30 120.0(2)
C27 C29 H29 120.0
C30 C29 H29 120.0
C29 C30 C24 119.8(3)
C29 C30 H30 120.1
C24 C30 H30 120.1
Cl5 C31 Cl3 110.17(15)
Cl5 C31 Cl4 110.14(15)
Cl3 C31 Cl4 110.39(16)
Cl5 C31 H31 108.7
Cl3 C31 H31 108.7
Cl4 C31 H31 108.7

loop_
_geom_bond_atom_site_label_1
_geom_bond_atom_site_label_2
_geom_bond_distance
_geom_bond_publ_flag
Pd1 C16 1.935(3) yes
Pd1 C1 1.947(3) yes
Pd1 Cl2 2.2979(7) yes
Pd1 Cl1 2.2994(7) yes
Cl3 C31 1.762(3) ?
Cl4 C31 1.768(3) ?
Cl5 C31 1.747(3) ?
O1 C7 1.387(3) ?
O1 C8 1.392(3) ?
O2 C8 1.195(3) ?
O3 C12 1.356(3) ?
O3 C13 1.439(3) ?
O4 C23 1.379(3) ?
O4 C22 1.402(3) ?
O5 C23 1.198(3) ?
O6 C27 1.364(3) ?
O6 C28 1.437(3) ?
N1 C1 1.141(3) ?
N1 C2 1.402(3) ?
N2 C16 1.150(3) ?
N2 C17 1.395(3) ?
C2 C3 1.386(4) ?
C2 C7 1.396(4) ?
C3 C4 1.382(4) ?
C3 H3 0.9500 ?
C4 C5 1.381(4) ?
C4 H4 0.9500 ?
C5 C6 1.386(4) ?
C5 H5 0.9500 ?
C6 C7 1.378(3) ?
C6 H6 0.9500 ?
C8 C9 1.467(3) ?
C9 C10 1.391(3) ?
C9 C15 1.399(4) ?
C10 C11 1.388(3) ?
C10 H10 0.9500 ?
C11 C12 1.393(4) ?
C11 H11 0.9500 ?
C12 C14 1.400(4) ?
C13 H13A 0.9800 ?
C13 H13B 0.9800 ?
C13 H13C 0.9800 ?
C14 C15 1.376(4) ?
C14 H14 0.9500 ?
C15 H15 0.9500 ?
C17 C18 1.386(4) ?
C17 C22 1.400(4) ?
C18 C19 1.383(4) ?
C18 H18 0.9500 ?
C19 C20 1.386(4) ?
C19 H19 0.9500 ?
C20 C21 1.383(3) ?
C20 H20 0.9500 ?
C21 C22 1.368(3) ?
C21 H21 0.9500 ?
C23 C24 1.482(3) ?
C24 C25 1.387(4) ?
C24 C30 1.400(3) ?
C25 C26 1.378(3) ?
C25 H25 0.9500 ?
C26 C27 1.398(4) ?
C26 H26 0.9500 ?
C27 C29 1.385(4) ?
C28 H28A 0.9800 ?
C28 H28B 0.9800 ?
C28 H28C 0.9800 ?
C29 C30 1.388(3) ?
C29 H29 0.9500 ?
C30 H30 0.9500 ?
C31 H31 1.0000 ?

loop_
_geom_hbond_atom_site_label_D
_geom_hbond_atom_site_label_H
_geom_hbond_atom_site_label_A
_geom_hbond_site_symmetry_A
_geom_hbond_distance_DH
_geom_hbond_distance_HA
_geom_hbond_distance_DA
_geom_hbond_angle_DHA
C4 H4 O2 4_646 0.95 2.53 3.193(4) 127.3
C6 H6 O6 4_656 0.95 2.53 3.433(4) 158.0
C19 H19 O5 3_567 0.95 2.37 3.182(3) 142.7
C20 H20 Cl1 3_467 0.95 2.80 3.622(3) 145.0
C31 H31 Cl1 1_465 1.00 2.77 3.607(3) 141.2
C31 H31 Cl2 1_465 1.00 2.67 3.513(3) 141.8
